data_4312012
loop_
_publ_author_name
' Neil Burford '
' C. Adam Dyker '
' Andrew D. Phillips '
' Heather A. Spinney '
' Andreas Decken '
' Robert McDonald '
' Paul J. Ragogna '
' Arnold L. Rheingold '

_publ_contact_author_address
;
Department of Chemistry
Dalhousie University
Halifax, Nova Scotia
B3H 4J3
;
_publ_contact_author_email ' Neil.Burford@dal.ca '
_publ_contact_author_fax ' 902-494-1310 '
_publ_contact_author_name 'Neil Burford'
_publ_contact_author_phone ' 902-494-3190 '
_publ_section_title
;
 Ylidene\\rightarrowIminophosphine Coordination Complexes and Reversible
 Dissociation of Dichlorophosphetidines
;
_journal_name_full 'Inorganic Chemistry'
_journal_page_first 7502
_journal_page_last 7507
_journal_paper_doi 10.1021/ic049333d
_journal_volume 43
_journal_year 2004
_chemical_formula_sum 'C23 H37 Cl N3 P'
_chemical_formula_weight 421.98
_chemical_name_systematic
; 
 ? 
;
_space_group_IT_number 14
_symmetry_cell_setting monoclinic
_symmetry_space_group_name_Hall '-P 2ybc'
_symmetry_space_group_name_H-M 'P 1 21/c 1'
_atom_sites_solution_hydrogens geom
_atom_sites_solution_primary direct
_atom_sites_solution_secondary difmap
_audit_creation_method SHELXL-97
_cell_angle_alpha 90.00
_cell_angle_beta 105.198(5)
_cell_angle_gamma 90.00
_cell_formula_units_Z 4
_cell_length_a 14.031(3)
_cell_length_b 9.522(3)
_cell_length_c 17.977(5)
_cell_measurement_temperature 198(2)
_cell_measurement_theta_max 25.00
_cell_measurement_theta_min 1.50
_cell_volume 2317.8(11)
_computing_cell_refinement 'Bruker XSCANS'
_computing_data_collection 'Bruker XSCANS'
_computing_data_reduction 'Bruker SHELXTL'
_computing_molecular_graphics 'Bruker SHELXTL'
_computing_publication_material 'Bruker SHELXTL'
_computing_structure_refinement 'SHELXL-97 (Sheldrick, 1997)'
_computing_structure_solution 'SHELXS-97 (Sheldrick, 1990)'
_diffrn_ambient_temperature 198(2)
_diffrn_detector_area_resol_mean 8.192
_diffrn_measured_fraction_theta_full 0.999
_diffrn_measured_fraction_theta_max 0.999
_diffrn_measurement_device_type 'Bruker P4'
_diffrn_measurement_method '\w scans'
_diffrn_radiation_monochromator graphite
_diffrn_radiation_source 'fine-focus sealed tube'
_diffrn_radiation_type MoK\a
_diffrn_radiation_wavelength 0.71073
_diffrn_reflns_av_R_equivalents 0.1201
_diffrn_reflns_av_sigmaI/netI 0.0863
_diffrn_reflns_limit_h_max 16
_diffrn_reflns_limit_h_min -16
_diffrn_reflns_limit_k_max 11
_diffrn_reflns_limit_k_min -11
_diffrn_reflns_limit_l_max 21
_diffrn_reflns_limit_l_min -19
_diffrn_reflns_number 13124
_diffrn_reflns_theta_full 25.00
_diffrn_reflns_theta_max 25.00
_diffrn_reflns_theta_min 1.50
_exptl_absorpt_coefficient_mu 0.248
_exptl_absorpt_correction_T_max 0.9757
_exptl_absorpt_correction_T_min 0.8708
_exptl_absorpt_correction_type multi-scan
_exptl_absorpt_process_details 'SADABS (Sheldrick, 1996)'
_exptl_crystal_colour Yellow
_exptl_crystal_density_diffrn 1.209
_exptl_crystal_density_method 'not measured'
_exptl_crystal_description Plate
_exptl_crystal_F_000 912
_exptl_crystal_size_max 0.575
_exptl_crystal_size_mid 0.425
_exptl_crystal_size_min 0.1
_refine_diff_density_max 0.921
_refine_diff_density_min -0.374
_refine_diff_density_rms 0.104
_refine_ls_extinction_method none
_refine_ls_goodness_of_fit_ref 1.087
_refine_ls_hydrogen_treatment mixed
_refine_ls_matrix_type full
_refine_ls_number_parameters 263
_refine_ls_number_reflns 4081
_refine_ls_number_restraints 0
_refine_ls_restrained_S_all 1.087
_refine_ls_R_factor_all 0.0717
_refine_ls_R_factor_gt 0.0622
_refine_ls_shift/su_max 0.001
_refine_ls_shift/su_mean 0.000
_refine_ls_structure_factor_coef Fsqd
_refine_ls_weighting_details 'calc w=1/[\s^2^(Fo^2^)+(0.1020P)^2^+0.3366P] where P=(Fo^2^+2Fc^2^)/3'
_refine_ls_weighting_scheme calc
_refine_ls_wR_factor_gt 0.1620
_refine_ls_wR_factor_ref 0.1748
_reflns_number_gt 3360
_reflns_number_total 4081
_reflns_threshold_expression >2sigma(I)
_cod_data_source_file ic049333dsi20040523_084845_1.cif
_cod_data_source_block DippNP(Im)Cl
_cod_depositor_comments
;
The following automatic conversions were performed:
'_symmetry_cell_setting' value 'Monoclinic' changed to 'monoclinic'
according to '/home/saulius/struct/CIF-dictionaries/cif_core.dic'
dictionary named 'cif_core.dic' version 2.4.1 from 2010-06-29.

Automatic conversion script
Id: cif_fix_enum 1527 2010-12-29 10:47:43Z saulius 
;
_cod_original_cell_volume 2317.8(10)
_cod_database_code 4312012

loop_
_symmetry_equiv_pos_as_xyz
'x, y, z'
'-x, y+1/2, -z+1/2'
'-x, -y, -z'
'x, -y-1/2, z-1/2'

loop_
_atom_site_label
_atom_site_type_symbol
_atom_site_fract_x
_atom_site_fract_y
_atom_site_fract_z
_atom_site_U_iso_or_equiv
_atom_site_adp_type
_atom_site_occupancy
_atom_site_symmetry_multiplicity
_atom_site_calc_flag
_atom_site_refinement_flags
_atom_site_disorder_assembly
_atom_site_disorder_group
P P 0.59814(4) 0.11585(6) 0.06871(3) 0.0296(2) Uani 1 1 d . . .
Cl Cl 0.62730(5) 0.24850(7) 0.18055(4) 0.0437(2) Uani 1 1 d . . .
C1 C 0.64488(15) 0.2648(2) 0.01708(13) 0.0282(5) Uani 1 1 d . . .
N2 N 0.73099(13) 0.3337(2) 0.03178(11) 0.0305(4) Uani 1 1 d . . .
C3 C 0.72958(16) 0.4275(3) -0.02730(15) 0.0345(5) Uani 1 1 d . . .
N1 N 0.59023(13) 0.3120(2) -0.05120(11) 0.0289(4) Uani 1 1 d . . .
C2 C 0.64191(16) 0.4138(3) -0.07958(14) 0.0324(5) Uani 1 1 d . . .
C9 C 0.81232(16) 0.3110(3) 0.10225(14) 0.0351(6) Uani 1 1 d . . .
H4 H 0.7915 0.2313 0.1306 0.042 Uiso 1 1 calc R . .
C10 C 0.82568(19) 0.4363(3) 0.15518(16) 0.0447(7) Uani 1 1 d . . .
H5A H 0.8500 0.5161 0.1310 0.067 Uiso 1 1 calc R . .
H5B H 0.8735 0.4135 0.2040 0.067 Uiso 1 1 calc R . .
H5C H 0.7622 0.4609 0.1649 0.067 Uiso 1 1 calc R . .
C11 C 0.90667(18) 0.2651(3) 0.08330(18) 0.0434(7) Uani 1 1 d . . .
H6A H 0.8914 0.1927 0.0432 0.065 Uiso 1 1 calc R . .
H6B H 0.9525 0.2269 0.1297 0.065 Uiso 1 1 calc R . .
H6C H 0.9371 0.3460 0.0648 0.065 Uiso 1 1 calc R . .
C8 C 0.81174(19) 0.5252(3) -0.02941(18) 0.0518(7) Uani 1 1 d . . .
H7A H 0.7928 0.5827 -0.0762 0.078 Uiso 1 1 calc R . .
H7B H 0.8710 0.4708 -0.0295 0.078 Uiso 1 1 calc R . .
H7C H 0.8255 0.5862 0.0161 0.078 Uiso 1 1 calc R . .
C7 C 0.60457(19) 0.4880(3) -0.15365(15) 0.0421(6) Uani 1 1 d . . .
H8A H 0.6507 0.5630 -0.1579 0.063 Uiso 1 1 calc R . .
H8B H 0.5397 0.5287 -0.1559 0.063 Uiso 1 1 calc R . .
H8C H 0.5985 0.4215 -0.1963 0.063 Uiso 1 1 calc R . .
C4 C 0.48848(15) 0.2609(3) -0.08697(14) 0.0320(5) Uani 1 1 d . . .
H9 H 0.4787 0.1765 -0.0567 0.038 Uiso 1 1 calc R . .
C5 C 0.4744(2) 0.2122(3) -0.16874(16) 0.0481(7) Uani 1 1 d . . .
H10A H 0.4594 0.2931 -0.2036 0.072 Uiso 1 1 calc R . .
H10B H 0.4195 0.1452 -0.1821 0.072 Uiso 1 1 calc R . .
H10C H 0.5349 0.1666 -0.1739 0.072 Uiso 1 1 calc R . .
C6 C 0.41347(18) 0.3676(3) -0.0775(2) 0.0521(8) Uani 1 1 d . . .
H11A H 0.4269 0.3946 -0.0231 0.078 Uiso 1 1 calc R . .
H11B H 0.3471 0.3270 -0.0945 0.078 Uiso 1 1 calc R . .
H11C H 0.4176 0.4508 -0.1086 0.078 Uiso 1 1 calc R . .
N3 N 0.67141(12) -0.0072(2) 0.07490(11) 0.0312(5) Uani 1 1 d . . .
C12 C 0.76625(15) -0.0398(2) 0.07140(14) 0.0318(5) Uani 1 1 d . . .
C13 C 0.78805(16) -0.0505(3) -0.00029(15) 0.0347(6) Uani 1 1 d . . .
C14 C 0.87987(19) -0.1002(3) -0.00235(17) 0.0427(6) Uani 1 1 d . . .
H14 H 0.8945 -0.1110 -0.0507 0.051 Uiso 1 1 calc R . .
C15 C 0.95062(19) -0.1344(3) 0.06399(17) 0.0466(7) Uani 1 1 d . . .
H15 H 1.0137 -0.1672 0.0615 0.056 Uiso 1 1 calc R . .
C16 C 0.92904(18) -0.1206(3) 0.13343(16) 0.0438(7) Uani 1 1 d . . .
H16 H 0.9780 -0.1442 0.1792 0.053 Uiso 1 1 calc R . .
C17 C 0.83827(16) -0.0735(3) 0.13898(15) 0.0364(6) Uani 1 1 d . . .
C18 C 0.71222(18) -0.0146(3) -0.07449(15) 0.0394(6) Uani 1 1 d . . .
H18 H 0.6620 0.0477 -0.0608 0.047 Uiso 1 1 calc R . .
C19 C 0.7544(2) 0.0648(4) -0.13091(19) 0.0635(9) Uani 1 1 d . . .
H19A H 0.8033 0.0061 -0.1464 0.095 Uiso 1 1 calc R . .
H19B H 0.7862 0.1510 -0.1066 0.095 Uiso 1 1 calc R . .
H19C H 0.7012 0.0890 -0.1765 0.095 Uiso 1 1 calc R . .
C20 C 0.6586(2) -0.1455(3) -0.11137(18) 0.0524(7) Uani 1 1 d . . .
H20A H 0.7042 -0.2048 -0.1305 0.079 Uiso 1 1 calc R . .
H20B H 0.6028 -0.1186 -0.1544 0.079 Uiso 1 1 calc R . .
H20C H 0.6343 -0.1976 -0.0731 0.079 Uiso 1 1 calc R . .
C21 C 0.81747(17) -0.0619(3) 0.21718(15) 0.0397(6) Uani 1 1 d . . .
H21 H 0.7475 -0.0302 0.2089 0.048 Uiso 1 1 calc R . .
C22 C 0.8832(2) 0.0463(4) 0.26784(17) 0.0541(7) Uani 1 1 d . . .
H22A H 0.9523 0.0161 0.2786 0.081 Uiso 1 1 calc R . .
H22B H 0.8645 0.0556 0.3164 0.081 Uiso 1 1 calc R . .
H22C H 0.8754 0.1371 0.2412 0.081 Uiso 1 1 calc R . .
C23 C 0.8275(2) -0.2041(3) 0.25726(18) 0.0525(7) Uani 1 1 d . . .
H23A H 0.7796 -0.2699 0.2261 0.079 Uiso 1 1 calc R . .
H23B H 0.8148 -0.1937 0.3080 0.079 Uiso 1 1 calc R . .
H23C H 0.8945 -0.2403 0.2635 0.079 Uiso 1 1 calc R . .

loop_
_atom_site_aniso_label
_atom_site_aniso_U_11
_atom_site_aniso_U_22
_atom_site_aniso_U_33
_atom_site_aniso_U_23
_atom_site_aniso_U_13
_atom_site_aniso_U_12
P 0.0328(3) 0.0259(4) 0.0302(4) 0.0024(3) 0.0083(2) -0.0013(2)
Cl 0.0564(4) 0.0427(4) 0.0344(4) -0.0042(3) 0.0163(3) -0.0004(3)
C1 0.0353(11) 0.0206(11) 0.0293(12) -0.0019(10) 0.0096(9) 0.0005(8)
N2 0.0362(9) 0.0249(10) 0.0302(10) -0.0011(9) 0.0081(8) -0.0026(8)
C3 0.0445(12) 0.0234(12) 0.0371(13) 0.0008(11) 0.0134(10) -0.0041(10)
N1 0.0368(9) 0.0217(10) 0.0279(10) -0.0009(9) 0.0078(7) -0.0006(7)
C2 0.0468(12) 0.0208(11) 0.0320(13) 0.0011(11) 0.0145(10) -0.0018(9)
C9 0.0389(12) 0.0289(13) 0.0357(13) 0.0003(11) 0.0067(10) -0.0010(10)
C10 0.0505(14) 0.0382(15) 0.0398(15) -0.0092(13) 0.0020(11) -0.0040(11)
C11 0.0368(12) 0.0380(15) 0.0538(17) 0.0009(13) 0.0091(11) -0.0014(10)
C8 0.0548(15) 0.0454(17) 0.0523(17) 0.0102(15) 0.0091(12) -0.0172(13)
C7 0.0597(14) 0.0311(14) 0.0338(13) 0.0058(12) 0.0091(11) -0.0058(12)
C4 0.0347(11) 0.0262(12) 0.0328(13) -0.0001(10) 0.0047(9) -0.0013(9)
C5 0.0500(14) 0.0572(18) 0.0351(14) -0.0084(14) 0.0073(11) -0.0131(13)
C6 0.0430(13) 0.0379(16) 0.074(2) -0.0073(16) 0.0129(13) 0.0048(11)
N3 0.0370(9) 0.0221(10) 0.0330(11) 0.0018(8) 0.0067(8) -0.0015(8)
C12 0.0389(11) 0.0203(11) 0.0359(13) 0.0009(11) 0.0091(9) -0.0018(9)
C13 0.0441(12) 0.0223(12) 0.0372(13) -0.0018(11) 0.0095(10) -0.0013(10)
C14 0.0552(14) 0.0319(14) 0.0456(15) -0.0019(13) 0.0215(12) 0.0030(11)
C15 0.0446(13) 0.0441(16) 0.0546(17) 0.0015(15) 0.0192(12) 0.0070(12)
C16 0.0401(12) 0.0430(16) 0.0461(16) 0.0067(14) 0.0075(11) 0.0042(11)
C17 0.0420(12) 0.0284(13) 0.0380(14) 0.0016(12) 0.0093(10) -0.0004(10)
C18 0.0535(13) 0.0316(14) 0.0329(13) -0.0031(12) 0.0113(10) 0.0071(11)
C19 0.080(2) 0.062(2) 0.0434(17) 0.0165(17) 0.0064(14) -0.0056(17)
C20 0.0559(15) 0.0502(18) 0.0486(16) -0.0118(15) 0.0094(12) -0.0006(13)
C21 0.0413(12) 0.0435(15) 0.0332(13) 0.0060(12) 0.0078(10) 0.0053(11)
C22 0.0679(17) 0.0515(19) 0.0398(15) 0.0004(15) 0.0086(13) -0.0028(14)
C23 0.0654(17) 0.0492(18) 0.0432(16) 0.0098(15) 0.0149(13) -0.0028(14)

loop_
_atom_type_symbol
_atom_type_description
_atom_type_scat_dispersion_real
_atom_type_scat_dispersion_imag
_atom_type_scat_source
C C 0.0033 0.0016 'International Tables Vol C Tables 4.2.6.8 and 6.1.1.4'
H H 0.0000 0.0000 'International Tables Vol C Tables 4.2.6.8 and 6.1.1.4'
N N 0.0061 0.0033 'International Tables Vol C Tables 4.2.6.8 and 6.1.1.4'
P P 0.1023 0.0942 'International Tables Vol C Tables 4.2.6.8 and 6.1.1.4'
Cl Cl 0.1484 0.1585 'International Tables Vol C Tables 4.2.6.8 and 6.1.1.4'

loop_
_geom_angle_atom_site_label_1
_geom_angle_atom_site_label_2
_geom_angle_atom_site_label_3
_geom_angle
_geom_angle_site_symmetry_1
_geom_angle_site_symmetry_3
_geom_angle_publ_flag
N3 P C1 107.01(10) . . ?
N3 P Cl 112.85(8) . . ?
C1 P Cl 90.68(7) . . ?
N2 C1 N1 106.63(19) . . ?
N2 C1 P 132.63(17) . . ?
N1 C1 P 120.53(15) . . ?
C1 N2 C3 109.52(18) . . ?
C1 N2 C9 123.4(2) . . ?
C3 N2 C9 127.08(19) . . ?
C2 C3 N2 107.5(2) . . ?
C2 C3 C8 128.0(2) . . ?
N2 C3 C8 124.6(2) . . ?
C1 N1 C2 110.00(18) . . ?
C1 N1 C4 122.67(19) . . ?
C2 N1 C4 127.30(19) . . ?
C3 C2 N1 106.4(2) . . ?
C3 C2 C7 128.8(2) . . ?
N1 C2 C7 124.8(2) . . ?
N2 C9 C10 111.4(2) . . ?
N2 C9 C11 111.9(2) . . ?
C10 C9 C11 113.5(2) . . ?
N2 C9 H4 106.5 . . ?
C10 C9 H4 106.5 . . ?
C11 C9 H4 106.5 . . ?
C9 C10 H5A 109.5 . . ?
C9 C10 H5B 109.5 . . ?
H5A C10 H5B 109.5 . . ?
C9 C10 H5C 109.5 . . ?
H5A C10 H5C 109.5 . . ?
H5B C10 H5C 109.5 . . ?
C9 C11 H6A 109.5 . . ?
C9 C11 H6B 109.5 . . ?
H6A C11 H6B 109.5 . . ?
C9 C11 H6C 109.5 . . ?
H6A C11 H6C 109.5 . . ?
H6B C11 H6C 109.5 . . ?
C3 C8 H7A 109.5 . . ?
C3 C8 H7B 109.5 . . ?
H7A C8 H7B 109.5 . . ?
C3 C8 H7C 109.5 . . ?
H7A C8 H7C 109.5 . . ?
H7B C8 H7C 109.5 . . ?
C2 C7 H8A 109.5 . . ?
C2 C7 H8B 109.5 . . ?
H8A C7 H8B 109.5 . . ?
C2 C7 H8C 109.5 . . ?
H8A C7 H8C 109.5 . . ?
H8B C7 H8C 109.5 . . ?
N1 C4 C5 112.9(2) . . ?
N1 C4 C6 110.6(2) . . ?
C5 C4 C6 113.7(2) . . ?
N1 C4 H9 106.4 . . ?
C5 C4 H9 106.4 . . ?
C6 C4 H9 106.4 . . ?
C4 C5 H10A 109.5 . . ?
C4 C5 H10B 109.5 . . ?
H10A C5 H10B 109.5 . . ?
C4 C5 H10C 109.5 . . ?
H10A C5 H10C 109.5 . . ?
H10B C5 H10C 109.5 . . ?
C4 C6 H11A 109.5 . . ?
C4 C6 H11B 109.5 . . ?
H11A C6 H11B 109.5 . . ?
C4 C6 H11C 109.5 . . ?
H11A C6 H11C 109.5 . . ?
H11B C6 H11C 109.5 . . ?
C12 N3 P 142.89(17) . . ?
N3 C12 C17 119.8(2) . . ?
N3 C12 C13 120.1(2) . . ?
C17 C12 C13 119.9(2) . . ?
C14 C13 C12 118.6(2) . . ?
C14 C13 C18 120.0(2) . . ?
C12 C13 C18 121.4(2) . . ?
C15 C14 C13 121.6(3) . . ?
C15 C14 H14 119.2 . . ?
C13 C14 H14 119.2 . . ?
C16 C15 C14 119.2(2) . . ?
C16 C15 H15 120.4 . . ?
C14 C15 H15 120.4 . . ?
C15 C16 C17 121.9(2) . . ?
C15 C16 H16 119.1 . . ?
C17 C16 H16 119.1 . . ?
C16 C17 C12 118.9(2) . . ?
C16 C17 C21 119.9(2) . . ?
C12 C17 C21 121.3(2) . . ?
C19 C18 C13 113.5(2) . . ?
C19 C18 C20 110.8(3) . . ?
C13 C18 C20 110.7(2) . . ?
C19 C18 H18 107.2 . . ?
C13 C18 H18 107.2 . . ?
C20 C18 H18 107.2 . . ?
C18 C19 H19A 109.5 . . ?
C18 C19 H19B 109.5 . . ?
H19A C19 H19B 109.5 . . ?
C18 C19 H19C 109.5 . . ?
H19A C19 H19C 109.5 . . ?
H19B C19 H19C 109.5 . . ?
C18 C20 H20A 109.5 . . ?
C18 C20 H20B 109.5 . . ?
H20A C20 H20B 109.5 . . ?
C18 C20 H20C 109.5 . . ?
H20A C20 H20C 109.5 . . ?
H20B C20 H20C 109.5 . . ?
C17 C21 C22 111.9(2) . . ?
C17 C21 C23 111.0(2) . . ?
C22 C21 C23 110.7(2) . . ?
C17 C21 H21 107.7 . . ?
C22 C21 H21 107.7 . . ?
C23 C21 H21 107.7 . . ?
C21 C22 H22A 109.5 . . ?
C21 C22 H22B 109.5 . . ?
H22A C22 H22B 109.5 . . ?
C21 C22 H22C 109.5 . . ?
H22A C22 H22C 109.5 . . ?
H22B C22 H22C 109.5 . . ?
C21 C23 H23A 109.5 . . ?
C21 C23 H23B 109.5 . . ?
H23A C23 H23B 109.5 . . ?
C21 C23 H23C 109.5 . . ?
H23A C23 H23C 109.5 . . ?
H23B C23 H23C 109.5 . . ?

loop_
_geom_bond_atom_site_label_1
_geom_bond_atom_site_label_2
_geom_bond_distance
_geom_bond_site_symmetry_2
_geom_bond_publ_flag
P N3 1.543(2) . ?
P C1 1.903(2) . ?
P Cl 2.3181(10) . ?
C1 N2 1.339(3) . ?
C1 N1 1.343(3) . ?
N2 C3 1.384(3) . ?
N2 C9 1.482(3) . ?
C3 C2 1.344(3) . ?
C3 C8 1.489(3) . ?
N1 C2 1.385(3) . ?
N1 C4 1.486(3) . ?
C2 C7 1.477(4) . ?
C9 C10 1.507(4) . ?
C9 C11 1.515(3) . ?
C9 H4 1.0000 . ?
C10 H5A 0.9800 . ?
C10 H5B 0.9800 . ?
C10 H5C 0.9800 . ?
C11 H6A 0.9800 . ?
C11 H6B 0.9800 . ?
C11 H6C 0.9800 . ?
C8 H7A 0.9800 . ?
C8 H7B 0.9800 . ?
C8 H7C 0.9800 . ?
C7 H8A 0.9800 . ?
C7 H8B 0.9800 . ?
C7 H8C 0.9800 . ?
C4 C5 1.504(4) . ?
C4 C6 1.505(3) . ?
C4 H9 1.0000 . ?
C5 H10A 0.9800 . ?
C5 H10B 0.9800 . ?
C5 H10C 0.9800 . ?
C6 H11A 0.9800 . ?
C6 H11B 0.9800 . ?
C6 H11C 0.9800 . ?
N3 C12 1.384(3) . ?
C12 C17 1.399(3) . ?
C12 C13 1.404(4) . ?
C13 C14 1.382(3) . ?
C13 C18 1.511(3) . ?
C14 C15 1.376(4) . ?
C14 H14 0.9500 . ?
C15 C16 1.366(4) . ?
C15 H15 0.9500 . ?
C16 C17 1.378(3) . ?
C16 H16 0.9500 . ?
C17 C21 1.513(4) . ?
C18 C19 1.505(4) . ?
C18 C20 1.515(4) . ?
C18 H18 1.0000 . ?
C19 H19A 0.9800 . ?
C19 H19B 0.9800 . ?
C19 H19C 0.9800 . ?
C20 H20A 0.9800 . ?
C20 H20B 0.9800 . ?
C20 H20C 0.9800 . ?
C21 C22 1.517(4) . ?
C21 C23 1.523(4) . ?
C21 H21 1.0000 . ?
C22 H22A 0.9800 . ?
C22 H22B 0.9800 . ?
C22 H22C 0.9800 . ?
C23 H23A 0.9800 . ?
C23 H23B 0.9800 . ?
C23 H23C 0.9800 . ?

loop_
_geom_torsion_atom_site_label_1
_geom_torsion_atom_site_label_2
_geom_torsion_atom_site_label_3
_geom_torsion_atom_site_label_4
_geom_torsion
_geom_torsion_site_symmetry_1
_geom_torsion_site_symmetry_2
_geom_torsion_site_symmetry_3
_geom_torsion_site_symmetry_4
_geom_torsion_publ_flag
N3 P C1 N2 -56.3(2) . . . . ?
Cl P C1 N2 57.9(2) . . . . ?
N3 P C1 N1 117.57(18) . . . . ?
Cl P C1 N1 -128.24(18) . . . . ?
N1 C1 N2 C3 1.3(3) . . . . ?
P C1 N2 C3 175.77(18) . . . . ?
N1 C1 N2 C9 -179.8(2) . . . . ?
P C1 N2 C9 -5.3(4) . . . . ?
C1 N2 C3 C2 -1.1(3) . . . . ?
C9 N2 C3 C2 -180.0(2) . . . . ?
C1 N2 C3 C8 178.2(2) . . . . ?
C9 N2 C3 C8 -0.7(4) . . . . ?
N2 C1 N1 C2 -0.9(3) . . . . ?
P C1 N1 C2 -176.23(15) . . . . ?
N2 C1 N1 C4 -179.4(2) . . . . ?
P C1 N1 C4 5.3(3) . . . . ?
N2 C3 C2 N1 0.5(3) . . . . ?
C8 C3 C2 N1 -178.7(3) . . . . ?
N2 C3 C2 C7 -178.8(2) . . . . ?
C8 C3 C2 C7 1.9(5) . . . . ?
C1 N1 C2 C3 0.2(3) . . . . ?
C4 N1 C2 C3 178.6(2) . . . . ?
C1 N1 C2 C7 179.6(2) . . . . ?
C4 N1 C2 C7 -2.0(4) . . . . ?
C1 N2 C9 C10 -110.2(3) . . . . ?
C3 N2 C9 C10 68.5(3) . . . . ?
C1 N2 C9 C11 121.6(2) . . . . ?
C3 N2 C9 C11 -59.7(3) . . . . ?
C1 N1 C4 C5 -128.0(2) . . . . ?
C2 N1 C4 C5 53.8(3) . . . . ?
C1 N1 C4 C6 103.3(3) . . . . ?
C2 N1 C4 C6 -74.9(3) . . . . ?
C1 P N3 C12 18.7(3) . . . . ?
Cl P N3 C12 -79.5(3) . . . . ?
P N3 C12 C17 107.4(3) . . . . ?
P N3 C12 C13 -77.9(3) . . . . ?
N3 C12 C13 C14 -172.0(2) . . . . ?
C17 C12 C13 C14 2.7(4) . . . . ?
N3 C12 C13 C18 5.5(4) . . . . ?
C17 C12 C13 C18 -179.8(2) . . . . ?
C12 C13 C14 C15 -2.3(4) . . . . ?
C18 C13 C14 C15 -179.8(3) . . . . ?
C13 C14 C15 C16 0.9(4) . . . . ?
C14 C15 C16 C17 0.0(4) . . . . ?
C15 C16 C17 C12 0.4(4) . . . . ?
C15 C16 C17 C21 179.2(3) . . . . ?
N3 C12 C17 C16 172.9(2) . . . . ?
C13 C12 C17 C16 -1.8(4) . . . . ?
N3 C12 C17 C21 -5.9(4) . . . . ?
C13 C12 C17 C21 179.4(2) . . . . ?
C14 C13 C18 C19 -43.3(4) . . . . ?
C12 C13 C18 C19 139.3(3) . . . . ?
C14 C13 C18 C20 82.1(3) . . . . ?
C12 C13 C18 C20 -95.3(3) . . . . ?
C16 C17 C21 C22 64.3(3) . . . . ?
C12 C17 C21 C22 -116.9(3) . . . . ?
C16 C17 C21 C23 -59.9(3) . . . . ?
C12 C17 C21 C23 118.9(3) . . . . ?

loop_
_cod_related_entry_id
_cod_related_entry_database
_cod_related_entry_code
1 ChemSpider 30660902
